data_2211666
loop_
_publ_author_name
'Jotani, Mukesh M.'
'Baldaniya, Bharat B.'

_publ_section_title
;(2<i>Z</i>)-Ethyl
 2-(4-chlorobenzylidene)-7-methyl-3-oxo-5-phenyl-2,3-dihydro-5<i>H</i>-1,3thiazolo[3,2-<i>a</i>]pyrimidine-6-carboxylate
;
_journal_coeditor_code WN2094
_journal_issue 12
_journal_name_full 'Acta Crystallographica Section E'
_journal_page_first o5871
_journal_page_last o5873
_journal_paper_doi 10.1107/S1600536806050379
_journal_volume 62
_journal_year 2006
_chemical_formula_iupac 'C23 H19 Cl N2 O3 S'
_chemical_formula_moiety 'C23 H19 Cl N2 O3 S'
_chemical_formula_sum 'C23 H19 Cl N2 O3 S'
_chemical_formula_weight 438.91
_chemical_name_systematic
;
(2Z)-Ethyl 2-(4-chlorobenzylidene)-7-methyl-3-oxo-5-phenyl-2,3-dihydro-
5H-1,3thiazolo[3,2-a]pyrimidine-6-carboxylate
;
_space_group_IT_number 14
_symmetry_cell_setting monoclinic
_symmetry_space_group_name_Hall '-P 2yn'
_symmetry_space_group_name_H-M 'P 1 21/n 1'
_atom_sites_solution_hydrogens geom
_atom_sites_solution_primary direct
_atom_sites_solution_secondary difmap
_cell_angle_alpha 90.0
_cell_angle_beta 91.970(5)
_cell_angle_gamma 90.0
_cell_formula_units_Z 4
_cell_length_a 9.597(5)
_cell_length_b 10.907(5)
_cell_length_c 20.607(5)
_cell_measurement_reflns_used 25
_cell_measurement_temperature 293(2)
_cell_measurement_theta_max 25
_cell_measurement_theta_min 3
_cell_volume 2155.8(16)
_computing_cell_refinement 'SAINT (Bruker, 2000)'
_computing_data_collection 'SMART (Bruker, 2000)'
_computing_data_reduction SAINT
_computing_molecular_graphics
;
ORTEP-3 (Farrugia, 1997) and PLATON (Spek, 2003)
;
_computing_publication_material 'SHELXL97 and PLATON'
_computing_structure_refinement 'SHELXL97 (Sheldrick, 1997)'
_computing_structure_solution 'SIR97 (Altomare <i>et al.</i>,  1999)'
_diffrn_ambient_temperature 293(2)
_diffrn_measured_fraction_theta_full 0.973
_diffrn_measured_fraction_theta_max 0.973
_diffrn_measurement_device 'Bruker SMART CCD'
_diffrn_measurement_method \w-\f
_diffrn_radiation_monochromator graphite
_diffrn_radiation_source 'fine-focus sealed tube '
_diffrn_radiation_type MoK\a
_diffrn_radiation_wavelength 0.71069
_diffrn_reflns_av_R_equivalents 0.0507
_diffrn_reflns_av_sigmaI/netI 0.0683
_diffrn_reflns_limit_h_max 11
_diffrn_reflns_limit_h_min -10
_diffrn_reflns_limit_k_max 11
_diffrn_reflns_limit_k_min -12
_diffrn_reflns_limit_l_max 23
_diffrn_reflns_limit_l_min -24
_diffrn_reflns_number 10312
_diffrn_reflns_theta_full 28.24
_diffrn_reflns_theta_max 24.99
_diffrn_reflns_theta_min 1.98
_diffrn_standards_number 0
_exptl_absorpt_coefficient_mu 0.301
_exptl_absorpt_correction_T_max 0.978
_exptl_absorpt_correction_T_min 0.93
_exptl_absorpt_correction_type multi-scan
_exptl_absorpt_process_details '(SADABS; Sheldrick, 2003)'
_exptl_crystal_colour yellow
_exptl_crystal_density_diffrn 1.352
_exptl_crystal_density_method 'not measured'
_exptl_crystal_description needle
_exptl_crystal_F_000 912
_exptl_crystal_size_max 0.4
_exptl_crystal_size_mid 0.2
_exptl_crystal_size_min 0.1
_refine_diff_density_max 0.308
_refine_diff_density_min -0.198
_refine_ls_extinction_method none
_refine_ls_goodness_of_fit_ref 1.055
_refine_ls_hydrogen_treatment constr
_refine_ls_matrix_type full
_refine_ls_number_parameters 272
_refine_ls_number_reflns 3698
_refine_ls_number_restraints 0
_refine_ls_restrained_S_all 1.055
_refine_ls_R_factor_all 0.0995
_refine_ls_R_factor_gt 0.0651
_refine_ls_shift/su_max 0.002
_refine_ls_shift/su_mean 0.000
_refine_ls_structure_factor_coef Fsqd
_refine_ls_weighting_details 'calc w=1/[\s^2^(Fo^2^)+(0.0629P)^2^+0.0325P] where P=(Fo^2^+2Fc^2^)/3'
_refine_ls_weighting_scheme calc
_refine_ls_wR_factor_gt 0.1305
_refine_ls_wR_factor_ref 0.1446
_reflns_number_gt 2615
_reflns_number_total 3698
_reflns_threshold_expression I>2\s(I)
_cod_data_source_file wn2094.cif
_cod_data_source_block I
_cod_original_sg_symbol_H-M 'P 21/n'
_cod_database_code 2211666
_cod_database_fobs_code 2211666

loop_
_symmetry_equiv_pos_as_xyz
'x, y, z'
'-x+1/2, y+1/2, -z+1/2'
'-x, -y, -z'
'x-1/2, -y-1/2, z-1/2'

loop_
_atom_site_type_symbol
_atom_site_label
_atom_site_fract_x
_atom_site_fract_y
_atom_site_fract_z
_atom_site_U_iso_or_equiv
_atom_site_adp_type
_atom_site_calc_flag
_atom_site_refinement_flags
_atom_site_occupancy
S S1 0.11363(9) 0.31261(8) -0.03140(4) 0.0396(3) Uani d . 1
Cl Cl1 0.63964(10) 0.73797(10) -0.13959(5) 0.0686(4) Uani d . 1
N N1 -0.0806(3) 0.1437(2) -0.01069(14) 0.0451(8) Uani d . 1
N N2 -0.0213(3) 0.2811(2) 0.07413(12) 0.0307(6) Uani d . 1
O O1 0.0406(2) 0.4477(2) 0.13617(11) 0.0437(6) Uani d . 1
O O2 -0.3076(3) 0.1354(2) 0.18935(13) 0.0581(7) Uani d . 1
O O3 -0.3689(3) -0.0200(3) 0.12406(18) 0.0974(11) Uani d . 1
C C1 -0.0094(3) 0.2320(3) 0.01363(15) 0.0344(8) Uani d . 1
C C2 -0.0973(3) 0.2160(3) 0.12478(16) 0.0372(8) Uani d . 1
H H2 -0.1532 0.2763 0.1477 0.045 Uiso calc R 1
C C3 -0.1964(3) 0.1252(3) 0.09193(18) 0.0424(9) Uani d . 1
C C4 -0.1850(3) 0.0944(3) 0.02916(19) 0.0432(9) Uani d . 1
C C5 0.0498(3) 0.3892(3) 0.08659(15) 0.0291(7) Uani d . 1
C C6 0.1366(3) 0.4214(3) 0.03055(14) 0.0291(7) Uani d . 1
C C7 -0.2785(4) 0.0084(3) -0.0087(2) 0.0626(12) Uani d . 1
H H7A -0.2270 -0.0635 -0.0200 0.094 Uiso calc R 1
H H7B -0.3130 0.0483 -0.0475 0.094 Uiso calc R 1
H H7C -0.3555 -0.0147 0.0172 0.094 Uiso calc R 1
C C8 -0.3006(4) 0.0702(4) 0.1346(2) 0.0557(11) Uani d . 1
C C9 -0.3953(5) 0.0911(4) 0.2400(2) 0.0734(14) Uani d . 1
H H9A -0.3545 0.0187 0.2603 0.088 Uiso calc R 1
H H9B -0.4870 0.0701 0.2221 0.088 Uiso calc R 1
C C10 -0.4055(6) 0.1913(5) 0.2879(2) 0.108(2) Uani d . 1
H H10A -0.4639 0.1658 0.3223 0.161 Uiso calc R 1
H H10B -0.4449 0.2626 0.2671 0.161 Uiso calc R 1
H H10C -0.3142 0.2105 0.3056 0.161 Uiso calc R 1
C C11 0.0039(3) 0.1574(3) 0.17399(16) 0.0404(9) Uani d . 1
C C12 0.0364(5) 0.2141(4) 0.23189(19) 0.0658(12) Uani d . 1
H H12 -0.0059 0.2883 0.2418 0.079 Uiso calc R 1
C C13 0.1314(6) 0.1621(5) 0.2758(2) 0.0901(17) Uani d . 1
H H13 0.1524 0.2011 0.3150 0.108 Uiso calc R 1
C C14 0.1940(5) 0.0543(6) 0.2617(3) 0.095(2) Uani d . 1
H H14 0.2592 0.0202 0.2908 0.114 Uiso calc R 1
C C15 0.1611(5) -0.0038(5) 0.2048(3) 0.0845(16) Uani d . 1
H H15 0.2023 -0.0789 0.1960 0.101 Uiso calc R 1
C C16 0.0673(4) 0.0471(4) 0.1598(2) 0.0571(11) Uani d . 1
H H16 0.0472 0.0076 0.1206 0.068 Uiso calc R 1
C C17 0.2202(3) 0.5198(3) 0.03420(16) 0.0357(8) Uani d . 1
H H17 0.2149 0.5638 0.0727 0.043 Uiso calc R 1
C C18 0.3181(3) 0.5701(3) -0.01140(16) 0.0356(8) Uani d . 1
C C19 0.3314(4) 0.5309(3) -0.07485(18) 0.0468(9) Uani d . 1
H H19 0.2733 0.4690 -0.0911 0.056 Uiso calc R 1
C C20 0.4288(4) 0.5813(3) -0.11438(18) 0.0518(10) Uani d . 1
H H20 0.4368 0.5534 -0.1567 0.062 Uiso calc R 1
C C21 0.5143(4) 0.6734(3) -0.0906(2) 0.0486(10) Uani d . 1
C C22 0.5031(4) 0.7156(3) -0.0286(2) 0.0503(10) Uani d . 1
H H22 0.5607 0.7783 -0.0130 0.060 Uiso calc R 1
C C23 0.4057(3) 0.6642(3) 0.01034(18) 0.0448(9) Uani d . 1
H H23 0.3981 0.6931 0.0525 0.054 Uiso calc R 1

loop_
_atom_site_aniso_label
_atom_site_aniso_U_11
_atom_site_aniso_U_22
_atom_site_aniso_U_33
_atom_site_aniso_U_12
_atom_site_aniso_U_13
_atom_site_aniso_U_23
S1 0.0433(5) 0.0396(5) 0.0364(5) -0.0042(4) 0.0091(4) -0.0025(4)
Cl1 0.0434(6) 0.0788(8) 0.0847(8) -0.0058(5) 0.0167(5) 0.0393(6)
N1 0.0464(18) 0.0401(17) 0.0486(19) -0.0033(15) -0.0015(15) -0.0115(14)
N2 0.0312(15) 0.0262(14) 0.0346(15) -0.0040(12) 0.0017(12) 0.0043(11)
O1 0.0480(15) 0.0461(14) 0.0376(14) -0.0107(11) 0.0079(11) -0.0079(11)
O2 0.0461(16) 0.0670(18) 0.0622(18) -0.0130(14) 0.0153(13) 0.0231(15)
O3 0.086(2) 0.082(2) 0.125(3) -0.050(2) 0.026(2) 0.001(2)
C1 0.0351(19) 0.0332(18) 0.035(2) 0.0072(16) -0.0001(15) -0.0024(15)
C2 0.0337(19) 0.0336(18) 0.044(2) -0.0018(15) 0.0038(16) 0.0100(15)
C3 0.0299(19) 0.039(2) 0.058(2) -0.0014(16) -0.0012(17) 0.0107(18)
C4 0.0306(19) 0.0317(19) 0.067(3) -0.0009(16) 0.0023(18) 0.0033(17)
C5 0.0281(17) 0.0270(17) 0.0317(19) -0.0016(14) -0.0032(14) 0.0049(14)
C6 0.0260(17) 0.0286(17) 0.0329(18) 0.0010(14) 0.0026(14) 0.0030(13)
C7 0.051(3) 0.051(2) 0.085(3) -0.009(2) -0.005(2) -0.022(2)
C8 0.036(2) 0.051(3) 0.080(3) -0.009(2) 0.002(2) 0.019(2)
C9 0.062(3) 0.090(3) 0.069(3) -0.018(3) 0.017(2) 0.043(3)
C10 0.120(5) 0.155(5) 0.050(3) -0.040(4) 0.022(3) 0.021(3)
C11 0.0304(19) 0.049(2) 0.042(2) -0.0079(17) 0.0022(16) 0.0192(17)
C12 0.081(3) 0.068(3) 0.048(3) -0.017(2) -0.007(2) 0.018(2)
C13 0.098(4) 0.113(4) 0.057(3) -0.036(4) -0.026(3) 0.036(3)
C14 0.060(3) 0.127(5) 0.096(4) -0.020(3) -0.026(3) 0.071(4)
C15 0.052(3) 0.094(4) 0.108(4) 0.014(3) -0.001(3) 0.051(3)
C16 0.042(2) 0.063(3) 0.065(3) 0.005(2) -0.002(2) 0.023(2)
C17 0.0347(19) 0.0346(19) 0.038(2) 0.0011(16) -0.0011(15) 0.0011(15)
C18 0.0330(18) 0.0321(18) 0.042(2) -0.0009(15) 0.0016(16) 0.0093(15)
C19 0.044(2) 0.040(2) 0.057(3) -0.0055(18) 0.0036(18) 0.0112(18)
C20 0.046(2) 0.061(2) 0.049(2) -0.004(2) 0.0050(19) 0.0168(19)
C21 0.032(2) 0.047(2) 0.068(3) 0.0055(18) 0.0080(18) 0.028(2)
C22 0.034(2) 0.041(2) 0.075(3) -0.0105(18) -0.002(2) 0.012(2)
C23 0.041(2) 0.038(2) 0.056(2) -0.0042(17) 0.0023(18) 0.0032(17)

loop_
_atom_type_symbol
_atom_type_description
_atom_type_scat_dispersion_real
_atom_type_scat_dispersion_imag
_atom_type_scat_source
C C 0.0033 0.0016 'International Tables Vol C Tables 4.2.6.8 and 6.1.1.4'
H H 0.0000 0.0000 'International Tables Vol C Tables 4.2.6.8 and 6.1.1.4'
N N 0.0061 0.0033 'International Tables Vol C Tables 4.2.6.8 and 6.1.1.4'
O O 0.0106 0.0060 'International Tables Vol C Tables 4.2.6.8 and 6.1.1.4'

loop_
_geom_angle_atom_site_label_1
_geom_angle_atom_site_label_2
_geom_angle_atom_site_label_3
_geom_angle
C6 S1 C1 91.36(15)
C1 N1 C4 116.0(3)
C1 N2 C5 116.6(3)
C1 N2 C2 121.0(3)
C5 N2 C2 122.2(3)
C8 O2 C9 118.7(3)
N1 C1 N2 126.5(3)
N1 C1 S1 122.0(3)
N2 C1 S1 111.3(2)
N2 C2 C3 108.4(3)
N2 C2 C11 110.7(3)
C3 C2 C11 113.6(3)
N2 C2 H2 108.0
C3 C2 H2 108.0
C11 C2 H2 108.0
C4 C3 C8 123.3(3)
C4 C3 C2 121.5(3)
C8 C3 C2 115.2(3)
C3 C4 N1 122.9(3)
C3 C4 C7 126.2(3)
N1 C4 C7 110.9(3)
O1 C5 N2 123.8(3)
O1 C5 C6 126.1(3)
N2 C5 C6 110.0(3)
C17 C6 C5 119.7(3)
C17 C6 S1 130.0(3)
C5 C6 S1 110.3(2)
C4 C7 H7A 109.5
C4 C7 H7B 109.5
H7A C7 H7B 109.5
C4 C7 H7C 109.5
H7A C7 H7C 109.5
H7B C7 H7C 109.5
O3 C8 O2 123.1(4)
O3 C8 C3 127.0(4)
O2 C8 C3 109.9(3)
O2 C9 C10 106.8(4)
O2 C9 H9A 110.4
C10 C9 H9A 110.4
O2 C9 H9B 110.4
C10 C9 H9B 110.4
H9A C9 H9B 108.6
C9 C10 H10A 109.5
C9 C10 H10B 109.5
H10A C10 H10B 109.5
C9 C10 H10C 109.5
H10A C10 H10C 109.5
H10B C10 H10C 109.5
C12 C11 C16 119.2(3)
C12 C11 C2 120.8(3)
C16 C11 C2 120.0(3)
C11 C12 C13 120.6(5)
C11 C12 H12 119.7
C13 C12 H12 119.7
C14 C13 C12 120.2(5)
C14 C13 H13 119.9
C12 C13 H13 119.9
C13 C14 C15 119.8(5)
C13 C14 H14 120.1
C15 C14 H14 120.1
C14 C15 C16 121.1(5)
C14 C15 H15 119.5
C16 C15 H15 119.5
C11 C16 C15 119.1(4)
C11 C16 H16 120.4
C15 C16 H16 120.4
C6 C17 C18 131.5(3)
C6 C17 H17 114.2
C18 C17 H17 114.2
C19 C18 C23 117.2(3)
C19 C18 C17 125.0(3)
C23 C18 C17 117.8(3)
C20 C19 C18 121.5(3)
C20 C19 H19 119.3
C18 C19 H19 119.3
C19 C20 C21 119.3(4)
C19 C20 H20 120.3
C21 C20 H20 120.3
C22 C21 C20 120.9(3)
C22 C21 Cl1 118.9(3)
C20 C21 Cl1 120.2(3)
C21 C22 C23 119.1(3)
C21 C22 H22 120.4
C23 C22 H22 120.4
C22 C23 C18 122.0(4)
C22 C23 H23 119.0
C18 C23 H23 119.0

loop_
_geom_bond_atom_site_label_1
_geom_bond_atom_site_label_2
_geom_bond_distance
S1 C6 1.751(3)
S1 C1 1.761(3)
Cl1 C21 1.745(4)
N1 C1 1.274(4)
N1 C4 1.423(4)
N2 C1 1.365(4)
N2 C5 1.382(4)
N2 C2 1.476(4)
O1 C5 1.210(4)
O2 C8 1.337(5)
O2 C9 1.446(4)
O3 C8 1.198(4)
C2 C3 1.516(4)
C2 C11 1.521(4)
C2 H2 0.9800
C3 C4 1.345(5)
C3 C8 1.480(5)
C4 C7 1.498(5)
C5 C6 1.488(4)
C6 C17 1.341(4)
C7 H7A 0.9600
C7 H7B 0.9600
C7 H7C 0.9600
C9 C10 1.478(6)
C9 H9A 0.9700
C9 H9B 0.9700
C10 H10A 0.9600
C10 H10B 0.9600
C10 H10C 0.9600
C11 C12 1.370(5)
C11 C16 1.385(5)
C12 C13 1.384(6)
C12 H12 0.9300
C13 C14 1.356(7)
C13 H13 0.9300
C14 C15 1.360(7)
C14 H14 0.9300
C15 C16 1.386(5)
C15 H15 0.9300
C16 H16 0.9300
C17 C18 1.458(4)
C17 H17 0.9300
C18 C19 1.386(5)
C18 C23 1.391(4)
C19 C20 1.375(5)
C19 H19 0.9300
C20 C21 1.377(5)
C20 H20 0.9300
C21 C22 1.366(5)
C22 C23 1.373(5)
C22 H22 0.9300
C23 H23 0.9300

loop_
_geom_hbond_atom_site_label_D
_geom_hbond_atom_site_label_H
_geom_hbond_atom_site_label_A
_geom_hbond_site_symmetry_A
_geom_hbond_distance_DH
_geom_hbond_distance_HA
_geom_hbond_distance_DA
_geom_hbond_angle_DHA
_geom_hbond_publ_flag
C19 H19 S1 . 0.93 2.63 3.311(4) 131 y
C7 H7C O3 . 0.96 2.21 2.915(6) 129 y
C14 H14 O1 2_545 0.93 2.53 3.450(5) 172 y

loop_
_geom_torsion_atom_site_label_1
_geom_torsion_atom_site_label_2
_geom_torsion_atom_site_label_3
_geom_torsion_atom_site_label_4
_geom_torsion
C4 N1 C1 N2 1.8(5)
C4 N1 C1 S1 -174.4(2)
C5 N2 C1 N1 -169.6(3)
C2 N2 C1 N1 15.1(5)
C5 N2 C1 S1 7.0(3)
C2 N2 C1 S1 -168.3(2)
C6 S1 C1 N1 171.8(3)
C6 S1 C1 N2 -4.9(2)
C1 N2 C2 C3 -21.5(4)
C5 N2 C2 C3 163.5(3)
C1 N2 C2 C11 103.7(3)
C5 N2 C2 C11 -71.3(4)
N2 C2 C3 C4 14.4(4)
C11 C2 C3 C4 -109.2(4)
N2 C2 C3 C8 -168.2(3)
C11 C2 C3 C8 68.3(4)
C8 C3 C4 N1 -177.1(3)
C2 C3 C4 N1 0.1(5)
C8 C3 C4 C7 4.3(6)
C2 C3 C4 C7 -178.5(3)
C1 N1 C4 C3 -9.4(5)
C1 N1 C4 C7 169.4(3)
C1 N2 C5 O1 174.3(3)
C2 N2 C5 O1 -10.5(4)
C1 N2 C5 C6 -5.4(4)
C2 N2 C5 C6 169.8(2)
O1 C5 C6 C17 4.0(5)
N2 C5 C6 C17 -176.3(3)
O1 C5 C6 S1 -178.3(3)
N2 C5 C6 S1 1.4(3)
C1 S1 C6 C17 179.3(3)
C1 S1 C6 C5 1.9(2)
C9 O2 C8 O3 3.9(6)
C9 O2 C8 C3 -175.0(3)
C4 C3 C8 O3 14.1(6)
C2 C3 C8 O3 -163.2(4)
C4 C3 C8 O2 -167.0(3)
C2 C3 C8 O2 15.6(4)
C8 O2 C9 C10 -168.9(4)
N2 C2 C11 C12 98.2(4)
C3 C2 C11 C12 -139.5(3)
N2 C2 C11 C16 -80.1(4)
C3 C2 C11 C16 42.2(4)
C16 C11 C12 C13 0.0(6)
C2 C11 C12 C13 -178.3(4)
C11 C12 C13 C14 0.3(7)
C12 C13 C14 C15 -1.3(8)
C13 C14 C15 C16 1.9(8)
C12 C11 C16 C15 0.6(5)
C2 C11 C16 C15 178.9(3)
C14 C15 C16 C11 -1.6(6)
C5 C6 C17 C18 177.9(3)
S1 C6 C17 C18 0.7(5)
C6 C17 C18 C19 8.8(6)
C6 C17 C18 C23 -170.7(3)
C23 C18 C19 C20 1.1(5)
C17 C18 C19 C20 -178.5(3)
C18 C19 C20 C21 -0.5(5)
C19 C20 C21 C22 -0.3(5)
C19 C20 C21 Cl1 179.4(3)
C20 C21 C22 C23 0.5(5)
Cl1 C21 C22 C23 -179.3(3)
C21 C22 C23 C18 0.1(5)
C19 C18 C23 C22 -0.9(5)
C17 C18 C23 C22 178.7(3)

loop_
_cod_related_entry_id
_cod_related_entry_database
_cod_related_entry_code
1 ChemSpider 4683476
